data_4103751
loop_
_publ_author_name
'Roslyn S. Butler'
'Pamela Cohn'
'Phillip Tenzel'
'Khalil A. Abboud'
'Ronald K. Castellano'

_publ_section_title
;
 Synthesis, Photophysical Behavior, and Electronic Structure of Push-Pull
 Purines
;
_journal_name_full 'Journal of the American Chemical Society'
_journal_page_first 623
_journal_page_last 633
_journal_paper_doi 10.1021/ja806348z
_journal_volume 131
_journal_year 2009
_chemical_formula_sum 'C16 H18 N6 O2'
_chemical_formula_weight 326.36
_chemical_name_systematic
; 
 ? 
;
_space_group_IT_number 2
_symmetry_cell_setting triclinic
_symmetry_space_group_name_Hall '-P 1'
_symmetry_space_group_name_H-M 'P -1'
_atom_sites_solution_hydrogens geom
_atom_sites_solution_primary direct
_atom_sites_solution_secondary difmap
_audit_creation_method SHELXL-97
_cell_angle_alpha 84.052(4)
_cell_angle_beta 84.765(3)
_cell_angle_gamma 88.383(4)
_cell_formula_units_Z 2
_cell_length_a 6.4306(13)
_cell_length_b 10.050(2)
_cell_length_c 11.980(2)
_cell_measurement_reflns_used 50
_cell_measurement_temperature 173(2)
_cell_measurement_theta_max 28.0
_cell_measurement_theta_min 2.0
_cell_volume 766.7(3)
_computing_cell_refinement 'Bruker SMART v5.624 & SAINT 6.36a (Bruker 1998)'
_computing_data_collection 'Bruker SMART v5.624 (Bruker 1998)'
_computing_data_reduction 'Bruker SHELXTL v6.14 (Bruker 2000)'
_computing_molecular_graphics 'Bruker SHELXTL v6.14'
_computing_publication_material 'Bruker SHELXTL v6.14'
_computing_structure_refinement 'Bruker SHELXTL v6.14'
_computing_structure_solution 'Bruker SHELXTL v6.14'
_diffrn_ambient_temperature 173(2)
_diffrn_measured_fraction_theta_full 0.977
_diffrn_measured_fraction_theta_max 0.977
_diffrn_measurement_device_type 'SMART CCD area detector'
_diffrn_measurement_method '\w scans'
_diffrn_radiation_monochromator graphite
_diffrn_radiation_source 'fine-focus sealed tube'
_diffrn_radiation_type MoK\a
_diffrn_radiation_wavelength 0.71073
_diffrn_reflns_av_R_equivalents 0.0248
_diffrn_reflns_av_sigmaI/netI 0.0364
_diffrn_reflns_limit_h_max 8
_diffrn_reflns_limit_h_min -8
_diffrn_reflns_limit_k_max 13
_diffrn_reflns_limit_k_min -7
_diffrn_reflns_limit_l_max 15
_diffrn_reflns_limit_l_min -13
_diffrn_reflns_number 5277
_diffrn_reflns_theta_full 27.50
_diffrn_reflns_theta_max 27.50
_diffrn_reflns_theta_min 1.72
_diffrn_standards_decay_% 1
_diffrn_standards_number 0
_exptl_absorpt_coefficient_mu 0.099
_exptl_absorpt_correction_T_max 0.9931
_exptl_absorpt_correction_T_min 0.9873
_exptl_absorpt_correction_type integration
_exptl_absorpt_process_details 'based on measured indexed crystal faces, Bruker SHELXTL  v6.12 (Bruker 1998)'
_exptl_crystal_colour colorless
_exptl_crystal_density_diffrn 1.414
_exptl_crystal_density_meas 0
_exptl_crystal_density_method 'not measured'
_exptl_crystal_description needles
_exptl_crystal_F_000 344
_exptl_crystal_size_max 0.13
_exptl_crystal_size_mid 0.09
_exptl_crystal_size_min 0.07
_refine_diff_density_max 0.200
_refine_diff_density_min -0.228
_refine_diff_density_rms 0.044
_refine_ls_extinction_method none
_refine_ls_goodness_of_fit_ref 1.029
_refine_ls_hydrogen_treatment mixed
_refine_ls_matrix_type full
_refine_ls_number_parameters 227
_refine_ls_number_reflns 3445
_refine_ls_number_restraints 0
_refine_ls_restrained_S_all 1.029
_refine_ls_R_factor_all 0.0550
_refine_ls_R_factor_gt 0.0392
_refine_ls_shift/su_max 0.000
_refine_ls_shift/su_mean 0.000
_refine_ls_structure_factor_coef Fsqd
_refine_ls_weighting_details 'calc w=1/[\s^2^(Fo^2^)+(0.0592P)^2^] where P=(Fo^2^+2Fc^2^)/3'
_refine_ls_weighting_scheme calc
_refine_ls_wR_factor_gt 0.0982
_refine_ls_wR_factor_ref 0.1046
_reflns_number_gt 2572
_reflns_number_total 3445
_reflns_threshold_expression I>2\s(I)
_cod_data_source_file ja806348z_si_002.cif
_cod_data_source_block rlm4
_cod_database_code 4103751

loop_
_symmetry_equiv_pos_as_xyz
'x, y, z'
'-x, -y, -z'

loop_
_atom_site_label
_atom_site_type_symbol
_atom_site_fract_x
_atom_site_fract_y
_atom_site_fract_z
_atom_site_U_iso_or_equiv
_atom_site_adp_type
_atom_site_occupancy
_atom_site_symmetry_multiplicity
_atom_site_calc_flag
_atom_site_refinement_flags
O15 O 0.40017(15) 0.19677(10) 0.47439(9) 0.0356(3) Uani 1 1 d .
O16 O 0.71233(14) 0.22844(9) 0.37668(8) 0.0290(2) Uani 1 1 d .
N1 N 0.23983(16) 0.82795(11) 0.31100(9) 0.0230(3) Uani 1 1 d .
N3 N 0.57789(16) 0.73314(10) 0.24665(9) 0.0226(3) Uani 1 1 d .
N7 N 0.29723(16) 0.46853(10) 0.41280(9) 0.0224(3) Uani 1 1 d .
N9 N 0.61207(16) 0.49858(10) 0.31399(9) 0.0214(2) Uani 1 1 d .
N10 N -0.01351(18) 0.70681(13) 0.42147(11) 0.0275(3) Uani 1 1 d .
H10B H -0.064(3) 0.6370(18) 0.4660(14) 0.048(5) Uiso 1 1 d .
H10A H -0.098(2) 0.7796(17) 0.4186(13) 0.037(4) Uiso 1 1 d .
N11 N 0.49043(18) 0.95629(11) 0.20506(10) 0.0291(3) Uani 1 1 d .
C2 C 0.4351(2) 0.83368(13) 0.25604(11) 0.0225(3) Uani 1 1 d .
C4 C 0.50745(19) 0.61940(12) 0.30421(10) 0.0205(3) Uani 1 1 d .
C5 C 0.31479(19) 0.59898(12) 0.36522(11) 0.0207(3) Uani 1 1 d .
C6 C 0.17673(19) 0.71141(13) 0.36673(10) 0.0208(3) Uani 1 1 d .
C8 C 0.47719(19) 0.41119(13) 0.38079(11) 0.0220(3) Uani 1 1 d .
C12 C 0.3382(2) 1.06664(14) 0.20168(14) 0.0350(4) Uani 1 1 d .
H12A H 0.2901 1.0847 0.2787 0.052 Uiso 1 1 calc R
H12B H 0.2189 1.0426 0.1630 0.052 Uiso 1 1 calc R
H12C H 0.4033 1.1467 0.1611 0.052 Uiso 1 1 calc R
C13 C 0.6931(2) 0.97812(15) 0.14361(13) 0.0352(4) Uani 1 1 d .
H13A H 0.7948 0.9133 0.1748 0.053 Uiso 1 1 calc R
H13B H 0.7379 1.0691 0.1505 0.053 Uiso 1 1 calc R
H13C H 0.6839 0.9667 0.0640 0.053 Uiso 1 1 calc R
C14 C 0.5226(2) 0.26761(13) 0.41610(11) 0.0234(3) Uani 1 1 d .
C17 C 0.7686(2) 0.08991(13) 0.41082(13) 0.0324(3) Uani 1 1 d .
H17A H 0.9100 0.0702 0.3781 0.049 Uiso 1 1 calc R
H17B H 0.6697 0.0305 0.3842 0.049 Uiso 1 1 calc R
H17C H 0.7640 0.0756 0.4932 0.049 Uiso 1 1 calc R
C18 C 0.82282(18) 0.47737(13) 0.26062(11) 0.0229(3) Uani 1 1 d .
H18A H 0.9065 0.4254 0.3160 0.027 Uiso 1 1 calc R
H18B H 0.8890 0.5654 0.2408 0.027 Uiso 1 1 calc R
C19 C 0.83044(19) 0.40506(12) 0.15589(11) 0.0211(3) Uani 1 1 d .
C20 C 0.6579(2) 0.39145(13) 0.09732(11) 0.0254(3) Uani 1 1 d .
H20A H 0.5252 0.4240 0.1253 0.030 Uiso 1 1 calc R
C21 C 0.6772(2) 0.33046(14) -0.00230(12) 0.0303(3) Uani 1 1 d .
H21A H 0.5575 0.3211 -0.0416 0.036 Uiso 1 1 calc R
C22 C 0.8680(2) 0.28369(14) -0.04416(12) 0.0314(3) Uani 1 1 d .
H22A H 0.8807 0.2422 -0.1123 0.038 Uiso 1 1 calc R
C23 C 1.0419(2) 0.29732(15) 0.01351(12) 0.0325(3) Uani 1 1 d .
H23A H 1.1746 0.2658 -0.0154 0.039 Uiso 1 1 calc R
C24 C 1.0228(2) 0.35669(14) 0.11319(12) 0.0277(3) Uani 1 1 d .
H24A H 1.1425 0.3645 0.1529 0.033 Uiso 1 1 calc R

loop_
_atom_site_aniso_label
_atom_site_aniso_U_11
_atom_site_aniso_U_22
_atom_site_aniso_U_33
_atom_site_aniso_U_23
_atom_site_aniso_U_13
_atom_site_aniso_U_12
O15 0.0331(5) 0.0227(5) 0.0466(7) 0.0039(5) 0.0109(5) 0.0006(4)
O16 0.0282(5) 0.0232(5) 0.0332(6) 0.0019(4) 0.0037(4) 0.0062(4)
N1 0.0229(5) 0.0205(6) 0.0246(6) -0.0003(4) -0.0001(5) 0.0000(4)
N3 0.0235(5) 0.0199(6) 0.0233(6) -0.0001(4) 0.0008(5) -0.0005(4)
N7 0.0236(5) 0.0193(6) 0.0237(6) -0.0007(4) -0.0012(5) -0.0004(4)
N9 0.0220(5) 0.0190(6) 0.0223(6) -0.0005(4) 0.0006(5) -0.0001(4)
N10 0.0222(6) 0.0223(6) 0.0359(7) 0.0009(5) 0.0027(5) 0.0020(5)
N11 0.0287(6) 0.0200(6) 0.0355(7) 0.0039(5) 0.0051(5) 0.0003(5)
C2 0.0255(7) 0.0213(7) 0.0206(6) -0.0009(5) -0.0027(5) -0.0011(5)
C4 0.0220(6) 0.0205(7) 0.0190(6) -0.0029(5) -0.0017(5) 0.0012(5)
C5 0.0221(6) 0.0188(6) 0.0209(6) -0.0006(5) -0.0010(5) -0.0016(5)
C6 0.0211(6) 0.0220(7) 0.0197(6) -0.0028(5) -0.0032(5) -0.0005(5)
C8 0.0231(6) 0.0206(7) 0.0220(7) -0.0021(5) -0.0005(5) -0.0008(5)
C12 0.0361(8) 0.0215(7) 0.0442(9) 0.0054(6) 0.0027(7) 0.0033(6)
C13 0.0370(8) 0.0275(8) 0.0378(8) 0.0018(6) 0.0103(7) -0.0036(6)
C14 0.0252(6) 0.0226(7) 0.0222(7) -0.0028(5) -0.0011(5) 0.0004(5)
C17 0.0366(8) 0.0228(7) 0.0361(8) -0.0007(6) 0.0002(6) 0.0092(6)
C18 0.0181(6) 0.0238(7) 0.0262(7) -0.0021(5) 0.0005(5) 0.0000(5)
C19 0.0216(6) 0.0171(6) 0.0232(7) 0.0016(5) 0.0015(5) -0.0015(5)
C20 0.0209(6) 0.0262(7) 0.0281(7) -0.0007(6) 0.0004(6) -0.0001(5)
C21 0.0326(7) 0.0302(8) 0.0286(8) 0.0004(6) -0.0068(6) -0.0058(6)
C22 0.0435(9) 0.0267(8) 0.0232(7) -0.0037(6) 0.0028(6) -0.0030(6)
C23 0.0295(7) 0.0332(8) 0.0333(8) -0.0056(6) 0.0057(6) 0.0055(6)
C24 0.0226(6) 0.0285(7) 0.0320(8) -0.0035(6) -0.0026(6) 0.0023(6)

loop_
_atom_type_symbol
_atom_type_description
_atom_type_scat_dispersion_real
_atom_type_scat_dispersion_imag
_atom_type_scat_source
C C 0.0033 0.0016 'International Tables Vol C Tables 4.2.6.8 and 6.1.1.4'
H H 0.0000 0.0000 'International Tables Vol C Tables 4.2.6.8 and 6.1.1.4'
N N 0.0061 0.0033 'International Tables Vol C Tables 4.2.6.8 and 6.1.1.4'
O O 0.0106 0.0060 'International Tables Vol C Tables 4.2.6.8 and 6.1.1.4'

loop_
_geom_angle_atom_site_label_1
_geom_angle_atom_site_label_2
_geom_angle_atom_site_label_3
_geom_angle
C14 O16 C17 115.23(10)
C6 N1 C2 118.56(11)
C4 N3 C2 110.96(11)
C8 N7 C5 104.23(10)
C4 N9 C8 105.77(10)
C4 N9 C18 123.17(10)
C8 N9 C18 131.07(10)
C6 N10 H10B 124.7(10)
C6 N10 H10A 120.2(10)
H10B N10 H10A 115.0(14)
C2 N11 C13 121.45(11)
C2 N11 C12 120.24(12)
C13 N11 C12 118.05(11)
N3 C2 N11 116.96(12)
N3 C2 N1 127.98(12)
N11 C2 N1 115.06(11)
N3 C4 N9 126.57(11)
N3 C4 C5 127.49(12)
N9 C4 C5 105.94(11)
N7 C5 C4 111.09(11)
N7 C5 C6 132.66(12)
C4 C5 C6 116.25(11)
N10 C6 N1 118.30(12)
N10 C6 C5 122.98(12)
N1 C6 C5 118.72(11)
N7 C8 N9 112.97(11)
N7 C8 C14 121.27(11)
N9 C8 C14 125.76(11)
N11 C12 H12A 109.5
N11 C12 H12B 109.5
H12A C12 H12B 109.5
N11 C12 H12C 109.5
H12A C12 H12C 109.5
H12B C12 H12C 109.5
N11 C13 H13A 109.5
N11 C13 H13B 109.5
H13A C13 H13B 109.5
N11 C13 H13C 109.5
H13A C13 H13C 109.5
H13B C13 H13C 109.5
O15 C14 O16 124.58(12)
O15 C14 C8 122.91(12)
O16 C14 C8 112.50(11)
O16 C17 H17A 109.5
O16 C17 H17B 109.5
H17A C17 H17B 109.5
O16 C17 H17C 109.5
H17A C17 H17C 109.5
H17B C17 H17C 109.5
N9 C18 C19 114.39(10)
N9 C18 H18A 108.7
C19 C18 H18A 108.7
N9 C18 H18B 108.7
C19 C18 H18B 108.7
H18A C18 H18B 107.6
C20 C19 C24 118.65(13)
C20 C19 C18 123.17(11)
C24 C19 C18 118.08(11)
C19 C20 C21 120.50(12)
C19 C20 H20A 119.8
C21 C20 H20A 119.8
C22 C21 C20 120.44(13)
C22 C21 H21A 119.8
C20 C21 H21A 119.8
C21 C22 C23 119.55(13)
C21 C22 H22A 120.2
C23 C22 H22A 120.2
C24 C23 C22 120.14(13)
C24 C23 H23A 119.9
C22 C23 H23A 119.9
C23 C24 C19 120.72(13)
C23 C24 H24A 119.6
C19 C24 H24A 119.6

loop_
_geom_bond_atom_site_label_1
_geom_bond_atom_site_label_2
_geom_bond_distance
O15 C14 1.2009(15)
O16 C14 1.3317(15)
O16 C17 1.4550(16)
N1 C6 1.3407(16)
N1 C2 1.3635(16)
N3 C4 1.3402(16)
N3 C2 1.3524(16)
N7 C8 1.3212(16)
N7 C5 1.3778(16)
N9 C4 1.3710(16)
N9 C8 1.3910(15)
N9 C18 1.4645(15)
N10 C6 1.3339(17)
N10 H10B 0.886(18)
N10 H10A 0.897(16)
N11 C2 1.3590(17)
N11 C13 1.4480(17)
N11 C12 1.4582(17)
C4 C5 1.3890(17)
C5 C6 1.4177(18)
C8 C14 1.4895(18)
C12 H12A 0.9800
C12 H12B 0.9800
C12 H12C 0.9800
C13 H13A 0.9800
C13 H13B 0.9800
C13 H13C 0.9800
C17 H17A 0.9800
C17 H17B 0.9800
C17 H17C 0.9800
C18 C19 1.5101(18)
C18 H18A 0.9900
C18 H18B 0.9900
C19 C20 1.3830(18)
C19 C24 1.3892(17)
C20 C21 1.391(2)
C20 H20A 0.9500
C21 C22 1.3717(19)
C21 H21A 0.9500
C22 C23 1.384(2)
C22 H22A 0.9500
C23 C24 1.383(2)
C23 H23A 0.9500
C24 H24A 0.9500

loop_
_geom_hbond_atom_site_label_D
_geom_hbond_atom_site_label_H
_geom_hbond_atom_site_label_A
_geom_hbond_distance_DH
_geom_hbond_distance_HA
_geom_hbond_distance_DA
_geom_hbond_angle_DHA
_geom_hbond_site_symmetry_A
N10 H10B N7 0.886(18) 2.204(17) 3.0284(17) 154.5(14) 2_566
N10 H10A O15 0.897(16) 2.251(15) 2.8682(15) 125.6(12) 2_566

loop_
_cod_related_entry_id
_cod_related_entry_database
_cod_related_entry_code
1 ChemSpider 30660147
